data_1567245
loop_
_publ_author_name
'Takahashi, Kazuyuki'
'Noguchi, Takumi'
'Ueda, Keiji'
'Miyawaki, Atsuhiro'
'Murata, Suguru'

_publ_section_title
;
 Molecular Structures and Redox Properties of Homoleptic Aluminum(III)
 Complexes with Azobisphenolate (azp) Ligands
;
_journal_issue 6
_journal_name_full Inorganics
_journal_page_first 84
_journal_paper_doi 10.3390/inorganics10060084
_journal_volume 10
_journal_year 2022
_chemical_formula_sum 'C58 H52 Al N4 O4 P'
_chemical_formula_weight 926.98
_chemical_name_common (TPP)[Al(phsalMe2)2]
_space_group_crystal_system triclinic
_space_group_IT_number 2
_space_group_name_Hall '-P 1'
_space_group_name_H-M_alt 'P -1'
_atom_sites_solution_hydrogens geom
_cell_angle_alpha 91.243(14)
_cell_angle_beta 104.039(13)
_cell_angle_gamma 101.050(12)
_cell_formula_units_Z 2
_cell_length_a 13.324(13)
_cell_length_b 13.763(13)
_cell_length_c 14.190(14)
_cell_measurement_reflns_used 3034
_cell_measurement_temperature 273.(2)
_cell_measurement_theta_max 24.7845
_cell_measurement_theta_min 2.1922
_cell_volume 2471(4)
_computing_cell_refinement 'SAINT V8.40A (Bruker Nano, Inc., 2019)'
_computing_data_reduction 'SAINT V8.40A (Bruker Nano, Inc., 2019)'
_computing_molecular_graphics 'shelXle (C.B. Huebschle, rev 958)'
_computing_structure_refinement 'SHELXL-2018/3 (Sheldrick, 2018)'
_computing_structure_solution 'SHELXT 2014/5 (Sheldrick, 2014)'
_diffrn_ambient_temperature 273.(2)
_diffrn_detector_area_resol_mean 8.3333
_diffrn_measured_fraction_theta_full 0.983
_diffrn_measured_fraction_theta_max 0.983
_diffrn_measurement_device_type 'Bruker APEXII CCD area detector'
_diffrn_measurement_method 'phi and omega scans'
_diffrn_radiation_monochromator 'Bruker Helios multilayer confocal mirror'
_diffrn_radiation_source 'Bruker TXS fine-focus rotating anode'
_diffrn_radiation_type MoK\a
_diffrn_radiation_wavelength 0.71073
_diffrn_reflns_av_R_equivalents 0.0228
_diffrn_reflns_av_unetI/netI 0.0521
_diffrn_reflns_limit_h_max 15
_diffrn_reflns_limit_h_min -15
_diffrn_reflns_limit_k_max 12
_diffrn_reflns_limit_k_min -16
_diffrn_reflns_limit_l_max 16
_diffrn_reflns_limit_l_min -15
_diffrn_reflns_number 11791
_diffrn_reflns_theta_full 25.03
_diffrn_reflns_theta_max 25.03
_diffrn_reflns_theta_min 1.48
_diffrn_source 'rotating-anode X-ray tube'
_diffrn_source_type 'Bruker Turbo X-ray Source'
_exptl_absorpt_coefficient_mu 0.125
_exptl_absorpt_correction_T_max 0.99
_exptl_absorpt_correction_T_min 0.89
_exptl_absorpt_correction_type multi-scan
_exptl_absorpt_process_details
;
SADABS-2016/2 - Bruker AXS area detector scaling and absorption correction
;
_exptl_crystal_colour orange
_exptl_crystal_density_diffrn 1.246
_exptl_crystal_density_method 'not measured'
_exptl_crystal_description needle
_exptl_crystal_F_000 976
_exptl_crystal_size_max 0.300
_exptl_crystal_size_mid 0.070
_exptl_crystal_size_min 0.070
_refine_diff_density_max 0.420
_refine_diff_density_min -0.282
_refine_ls_extinction_method none
_refine_ls_goodness_of_fit_ref 1.017
_refine_ls_hydrogen_treatment constr
_refine_ls_matrix_type full
_refine_ls_number_parameters 947
_refine_ls_number_reflns 8574
_refine_ls_number_restraints 1458
_refine_ls_restrained_S_all 0.986
_refine_ls_R_factor_all 0.0948
_refine_ls_R_factor_gt 0.0581
_refine_ls_shift/su_max 0.001
_refine_ls_shift/su_mean 0.000
_refine_ls_structure_factor_coef Fsqd
_refine_ls_weighting_details 'w=1/[\s^2^(Fo^2^)+(0.0933P)^2^+0.6632P] where P=(Fo^2^+2Fc^2^)/3'
_refine_ls_weighting_scheme calc
_refine_ls_wR_factor_gt 0.1521
_refine_ls_wR_factor_ref 0.1771
_reflns_number_gt 5628
_reflns_number_total 8574
_reflns_threshold_expression 'I > 2\s(I)'
_cod_data_source_file 2-Me2.cif
_cod_data_source_block TPP_Al_phsalMe2_273K
_cod_depositor_comments
;
The following automatic conversions were performed:

data item '_exptl_absorpt_correction_type' value 'Multi-Scan' was
changed to 'multi-scan' in accordance with the
/home/data/users/saulius/crontab/automatic-downloads/current/MDPI/lib/dictionaries/cif_core.dic
dictionary named 'cif_core.dic' version 2.4.2 last updated on
2011-04-26.

Automatic conversion script
Id: cif_fix_values 7556 2019-12-06 15:28:31Z antanas 
;
_cod_original_cell_volume 2471.(4)
_cod_database_code 1567245

loop_
_space_group_symop_operation_xyz
'x, y, z'
'-x, -y, -z'

loop_
_atom_site_type_symbol
_atom_site_label
_atom_site_fract_x
_atom_site_fract_y
_atom_site_fract_z
_atom_site_U_iso_or_equiv
_atom_site_adp_type
_atom_site_calc_flag
_atom_site_refinement_flags_adp
_atom_site_refinement_flags_occupancy
_atom_site_refinement_flags_posn
_atom_site_occupancy
_atom_site_disorder_assembly
_atom_site_disorder_group
P P1 0.77620(6) 0.30760(5) 0.32865(6) 0.0430(2) Uani d U . . 1.0 . .
Al Al1 0.66710(8) 0.28881(7) 0.75672(7) 0.0542(3) Uani d U . . 1.0 . .
O O1 0.6154(7) 0.1767(5) 0.8306(7) 0.0490(16) Uani d U P D 0.534(4) A 1
O O2 0.6996(7) 0.4005(8) 0.7013(6) 0.0545(16) Uani d U P D 0.534(4) A 1
N N1 0.6501(4) 0.3650(4) 0.8702(3) 0.0366(10) Uani d U P D 0.534(4) A 1
C C1 0.5762(12) 0.2036(7) 0.9027(11) 0.0464(18) Uani d U P D 0.534(4) A 1
C C2 0.5147(10) 0.1426(14) 0.9520(14) 0.051(2) Uani d U P D 0.534(4) A 1
H H2 0.499386 0.075376 0.932227 0.062 Uiso calc U P R 0.534(4) A 1
C C3 0.4776(19) 0.1653(11) 1.0182(18) 0.053(2) Uani d U P D 0.534(4) A 1
H H3 0.448078 0.113747 1.050572 0.064 Uiso calc U P R 0.534(4) A 1
C C4 0.4756(14) 0.2632(10) 1.0500(12) 0.048(2) Uani d U P D 0.534(4) A 1
C C5 0.5328(10) 0.3388(10) 1.0132(8) 0.047(2) Uani d U P D 0.534(4) A 1
H H5A 0.58711 0.376482 1.066667 0.057 Uiso calc U P R 0.534(4) A 1
H H5AB 0.486434 0.382773 0.985003 0.057 Uiso calc U P R 0.534(4) A 1
C C6 0.5915(10) 0.3057(7) 0.9279(8) 0.0403(17) Uani d U P D 0.534(4) A 1
C C7 0.7478(12) 0.4901(10) 0.7428(8) 0.0493(18) Uani d U P D 0.534(4) A 1
C C8 0.7854(11) 0.5625(13) 0.6816(15) 0.059(2) Uani d U P D 0.534(4) A 1
H H8 0.774549 0.550913 0.614745 0.071 Uiso calc U P R 0.534(4) A 1
C C9 0.8458(17) 0.6619(14) 0.7387(10) 0.058(2) Uani d U P D 0.534(4) A 1
H H9 0.882672 0.711573 0.709333 0.069 Uiso calc U P R 0.534(4) A 1
C C10 0.8433(15) 0.6745(12) 0.8348(10) 0.056(2) Uani d U P D 0.534(4) A 1
C C11 0.7956(11) 0.5926(8) 0.8758(11) 0.059(2) Uani d U P D 0.534(4) A 1
H H11 0.799231 0.60119 0.94182 0.071 Uiso calc U P R 0.534(4) A 1
C C12 0.7552(11) 0.5209(8) 0.8410(7) 0.0482(17) Uani d U P D 0.534(4) A 1
C C13 0.7029(4) 0.4595(4) 0.9008(4) 0.0408(12) Uani d U P D 0.534(4) A 1
H H13 0.704767 0.484553 0.962695 0.049 Uiso calc U P R 0.534(4) A 1
C C14 0.4315(10) 0.3156(9) 1.1148(12) 0.061(3) Uani d U P D 0.534(4) A 1
H H14A 0.446665 0.384635 1.12105 0.073 Uiso calc U P R 0.534(4) A 1
H H14B 0.388043 0.280224 1.149988 0.073 Uiso calc U P R 0.534(4) A 1
C C15 0.9148(11) 0.7876(10) 0.8682(11) 0.072(3) Uani d U P D 0.534(4) A 1
H H15A 0.984847 0.790192 0.860371 0.108 Uiso calc U P R 0.534(4) A 1
H H15B 0.918441 0.803823 0.935239 0.108 Uiso calc U P R 0.534(4) A 1
H H15C 0.882706 0.834385 0.828365 0.108 Uiso calc U P R 0.534(4) A 1
O O1' 0.7168(9) 0.3962(8) 0.6760(7) 0.0561(19) Uani d U P D 0.466(4) A 2
O O2' 0.6376(9) 0.2071(6) 0.8453(8) 0.0524(19) Uani d U P D 0.466(4) A 2
N N1' 0.6928(5) 0.4147(4) 0.8485(5) 0.0543(14) Uani d U P D 0.466(4) A 2
C C1' 0.7557(14) 0.4864(12) 0.7204(8) 0.053(2) Uani d U P D 0.466(4) A 2
C C2' 0.8066(12) 0.5691(14) 0.6844(16) 0.054(2) Uani d U P D 0.466(4) A 2
H H2' 0.819748 0.557917 0.624004 0.065 Uiso calc U P R 0.466(4) A 2
C C3' 0.8370(18) 0.6546(16) 0.7197(11) 0.054(2) Uani d U P D 0.466(4) A 2
H H3' 0.850785 0.703648 0.677844 0.065 Uiso calc U P R 0.466(4) A 2
C C4' 0.8531(17) 0.6853(13) 0.8195(12) 0.054(2) Uani d U P D 0.466(4) A 2
C C5' 0.8092(13) 0.6164(8) 0.8739(11) 0.050(2) Uani d U P D 0.466(4) A 2
H H5'A 0.757012 0.643136 0.897689 0.06 Uiso calc U P R 0.466(4) A 2
H H5'B 0.86424 0.608069 0.930184 0.06 Uiso calc U P R 0.466(4) A 2
C C6' 0.7503(12) 0.5020(8) 0.8172(8) 0.0473(19) Uani d U P D 0.466(4) A 2
C C7' 0.5857(13) 0.2283(8) 0.9098(11) 0.0425(18) Uani d U P D 0.466(4) A 2
C C8' 0.5364(11) 0.1463(16) 0.9541(15) 0.050(2) Uani d U P D 0.466(4) A 2
H H8' 0.542076 0.08086 0.943707 0.06 Uiso calc U P R 0.466(4) A 2
C C9' 0.473(2) 0.1806(13) 1.0218(19) 0.049(2) Uani d U P D 0.466(4) A 2
H H9' 0.427876 0.135052 1.048348 0.059 Uiso calc U P R 0.466(4) A 2
C C10' 0.4846(16) 0.2814(10) 1.0409(14) 0.046(2) Uani d U P D 0.466(4) A 2
C C11' 0.5470(11) 0.3453(11) 0.9935(9) 0.0406(19) Uani d U P D 0.466(4) A 2
H H11' 0.553056 0.412709 1.008022 0.049 Uiso calc U P R 0.466(4) A 2
C C12' 0.5883(12) 0.3271(7) 0.9431(10) 0.0419(19) Uani d U P D 0.466(4) A 2
C C13' 0.6478(6) 0.4110(6) 0.9115(6) 0.0530(16) Uani d U P D 0.466(4) A 2
H H13' 0.652261 0.471423 0.944527 0.064 Uiso calc U P R 0.466(4) A 2
C C14' 0.8892(12) 0.7726(12) 0.8865(11) 0.070(3) Uani d U P D 0.466(4) A 2
H H14C 0.878758 0.769762 0.948953 0.084 Uiso calc U P R 0.466(4) A 2
H H14D 0.922808 0.83157 0.867224 0.084 Uiso calc U P R 0.466(4) A 2
C C15' 0.4054(13) 0.2855(10) 1.1146(14) 0.064(3) Uani d U P D 0.466(4) A 2
H H15D 0.372576 0.341844 1.102179 0.095 Uiso calc U P R 0.466(4) A 2
H H15E 0.445965 0.291249 1.181056 0.095 Uiso calc U P R 0.466(4) A 2
H H15F 0.351963 0.225869 1.102965 0.095 Uiso calc U P R 0.466(4) A 2
O O3 0.7947(7) 0.2715(8) 0.7956(7) 0.0653(18) Uani d U P D 0.520(4) A 1
O O4 0.5148(7) 0.2922(8) 0.7007(7) 0.0493(17) Uani d U P D 0.520(4) A 1
N N2 0.6980(4) 0.1912(4) 0.6670(4) 0.0404(11) Uani d U P D 0.520(4) A 1
C C16 0.8624(9) 0.2242(10) 0.7825(8) 0.0529(19) Uani d U P D 0.520(4) A 1
C C17 0.9650(11) 0.2081(17) 0.8175(17) 0.063(2) Uani d U P D 0.520(4) A 1
H H17 1.011186 0.245562 0.871523 0.075 Uiso calc U P R 0.520(4) A 1
C C18 0.9966(14) 0.1332(13) 0.7683(12) 0.065(2) Uani d U P D 0.520(4) A 1
H H18 1.06365 0.122985 0.798349 0.079 Uiso calc U P R 0.520(4) A 1
C C19 0.9578(10) 0.0845(14) 0.7015(12) 0.070(2) Uani d U P D 0.520(4) A 1
C C20 0.8381(11) 0.0989(11) 0.6500(13) 0.064(2) Uani d U P D 0.520(4) A 1
H H20 0.797503 0.063016 0.592643 0.077 Uiso calc U P R 0.520(4) A 1
C C21 0.8016(10) 0.1681(8) 0.6978(8) 0.0519(17) Uani d U P D 0.520(4) A 1
C C22 0.4863(9) 0.2360(12) 0.6032(10) 0.0436(18) Uani d U P D 0.520(4) A 1
C C23 0.3865(10) 0.2568(16) 0.5628(14) 0.052(2) Uani d U P D 0.520(4) A 1
H H23 0.358851 0.296329 0.599783 0.062 Uiso calc U P R 0.520(4) A 1
C C24 0.3283(14) 0.2214(9) 0.4716(12) 0.051(2) Uani d U P D 0.520(4) A 1
H H24 0.263831 0.237666 0.442183 0.061 Uiso calc U P R 0.520(4) A 1
C C25 0.3857(12) 0.1452(12) 0.4182(14) 0.053(2) Uani d U P D 0.520(4) A 1
C C26 0.4660(10) 0.1327(12) 0.4564(8) 0.0474(19) Uani d U P D 0.520(4) A 1
H H26 0.495043 0.091104 0.422913 0.057 Uiso calc U P R 0.520(4) A 1
C C27 0.5277(10) 0.1728(9) 0.5490(8) 0.0403(17) Uani d U P D 0.520(4) A 1
C C28 0.6289(5) 0.1499(5) 0.5844(4) 0.0429(13) Uani d U P D 0.520(4) A 1
H H28 0.648551 0.103249 0.54783 0.051 Uiso calc U P R 0.520(4) A 1
C C29 0.9816(10) -0.0062(13) 0.6452(14) 0.102(4) Uani d U P D 0.520(4) A 1
H H29A 0.917053 -0.053661 0.61951 0.153 Uiso calc U P R 0.520(4) A 1
H H29B 1.030732 -0.037068 0.689347 0.153 Uiso calc U P R 0.520(4) A 1
H H29C 1.011339 0.017472 0.592714 0.153 Uiso calc U P R 0.520(4) A 1
C C30 0.3147(14) 0.1240(14) 0.3125(13) 0.073(3) Uani d U P D 0.520(4) A 1
H H30A 0.323932 0.182688 0.277651 0.11 Uiso calc U P R 0.520(4) A 1
H H30B 0.242032 0.104965 0.314307 0.11 Uiso calc U P R 0.520(4) A 1
H H30C 0.334307 0.071171 0.280318 0.11 Uiso calc U P R 0.520(4) A 1
O O3' 0.5359(8) 0.2751(9) 0.6892(8) 0.0467(17) Uani d U P D 0.480(4) A 2
O O4' 0.8212(7) 0.2923(7) 0.8225(6) 0.0570(19) Uani d U P D 0.480(4) A 2
N N2' 0.6283(4) 0.1908(4) 0.6323(4) 0.0487(13) Uani d U P D 0.480(4) A 2
C C16' 0.4686(10) 0.2468(13) 0.6112(11) 0.0435(19) Uani d U P D 0.480(4) A 2
C C17' 0.3671(11) 0.2508(17) 0.5541(15) 0.052(2) Uani d U P D 0.480(4) A 2
H H17' 0.324563 0.286588 0.577517 0.062 Uiso calc U P R 0.480(4) A 2
C C18' 0.3310(15) 0.1999(11) 0.4612(12) 0.054(2) Uani d U P D 0.480(4) A 2
H H18' 0.260868 0.200498 0.431179 0.064 Uiso calc U P R 0.480(4) A 2
C C19' 0.3695(12) 0.1595(14) 0.4173(15) 0.052(2) Uani d U P D 0.480(4) A 2
C C20' 0.4856(10) 0.1413(13) 0.4774(9) 0.050(2) Uani d U P D 0.480(4) A 2
H H20' 0.522817 0.101941 0.450949 0.06 Uiso calc U P R 0.480(4) A 2
C C21' 0.5243(11) 0.1883(10) 0.5700(8) 0.0410(19) Uani d U P D 0.480(4) A 2
C C22' 0.8414(9) 0.2099(11) 0.7612(9) 0.0533(19) Uani d U P D 0.480(4) A 2
C C23' 0.9441(11) 0.2064(18) 0.8149(18) 0.060(2) Uani d U P D 0.480(4) A 2
H H23' 0.97301 0.247388 0.871836 0.072 Uiso calc U P R 0.480(4) A 2
C C24' 1.0033(16) 0.1460(15) 0.7874(11) 0.065(2) Uani d U P D 0.480(4) A 2
H H24' 1.072329 0.144571 0.820673 0.078 Uiso calc U P R 0.480(4) A 2
C C25' 0.9362(11) 0.0742(15) 0.6861(12) 0.069(2) Uani d U P D 0.480(4) A 2
C C26' 0.8543(12) 0.0811(12) 0.6496(14) 0.064(2) Uani d U P D 0.480(4) A 2
H H26' 0.821023 0.038694 0.594256 0.077 Uiso calc U P R 0.480(4) A 2
C C27' 0.7946(11) 0.1460(9) 0.6767(8) 0.0530(19) Uani d U P D 0.480(4) A 2
C C28' 0.6910(5) 0.1410(6) 0.6169(5) 0.0515(15) Uani d U P D 0.480(4) A 2
H H28' 0.668958 0.096725 0.561964 0.062 Uiso calc U P R 0.480(4) A 2
C C29' 0.3392(14) 0.1021(15) 0.3131(14) 0.072(4) Uani d U P D 0.480(4) A 2
H H29D 0.263729 0.086524 0.28886 0.108 Uiso calc U P R 0.480(4) A 2
H H29E 0.36576 0.041784 0.318074 0.108 Uiso calc U P R 0.480(4) A 2
H H29F 0.369761 0.143074 0.269252 0.108 Uiso calc U P R 0.480(4) A 2
C C30' 1.0178(11) 0.0165(16) 0.6626(16) 0.109(4) Uani d U P D 0.480(4) A 2
H H30D 1.057972 0.055146 0.623642 0.163 Uiso calc U P R 0.480(4) A 2
H H30E 0.981269 -0.04564 0.627396 0.163 Uiso calc U P R 0.480(4) A 2
H H30F 1.06455 0.004393 0.722193 0.163 Uiso calc U P R 0.480(4) A 2
C C31 0.8806(2) 0.3303(2) 0.4382(2) 0.0493(7) Uani d U . . 1.0 . .
C C32 0.9780(3) 0.3109(3) 0.4370(3) 0.0783(11) Uani d U . . 1.0 . .
H H32 0.991676 0.293564 0.378358 0.094 Uiso calc U . R 1.0 . .
C C33 1.0553(3) 0.3174(4) 0.5228(3) 0.0930(13) Uani d U . . 1.0 . .
H H33 1.120961 0.304525 0.521484 0.112 Uiso calc U . R 1.0 . .
C C34 1.0365(3) 0.3424(3) 0.6097(3) 0.0786(11) Uani d U . . 1.0 . .
H H34 1.088525 0.345023 0.667353 0.094 Uiso calc U . R 1.0 . .
C C35 0.9415(3) 0.3633(3) 0.6113(2) 0.0671(10) Uani d U . . 1.0 . .
H H35 0.929214 0.381886 0.670244 0.081 Uiso calc U . R 1.0 . .
C C36 0.8627(3) 0.3573(2) 0.5262(2) 0.0561(8) Uani d U . . 1.0 . .
H H36 0.797684 0.371466 0.528192 0.067 Uiso calc U . R 1.0 . .
C C37 0.8296(2) 0.3364(2) 0.2264(2) 0.0445(7) Uani d U . . 1.0 . .
C C38 0.7953(2) 0.2764(2) 0.1402(2) 0.0530(8) Uani d U . . 1.0 . .
H H38 0.74653 0.217234 0.13586 0.064 Uiso calc U . R 1.0 . .
C C39 0.8340(3) 0.3049(3) 0.0609(2) 0.0595(8) Uani d U . . 1.0 . .
H H39 0.811173 0.264898 0.003049 0.071 Uiso calc U . R 1.0 . .
C C40 0.9065(3) 0.3927(3) 0.0673(2) 0.0610(9) Uani d U . . 1.0 . .
H H40 0.932086 0.411589 0.013618 0.073 Uiso calc U . R 1.0 . .
C C41 0.9408(3) 0.4520(3) 0.1517(3) 0.0669(9) Uani d U . . 1.0 . .
H H41 0.989684 0.510969 0.155384 0.08 Uiso calc U . R 1.0 . .
C C42 0.9033(3) 0.4245(2) 0.2315(2) 0.0599(8) Uani d U . . 1.0 . .
H H42 0.927128 0.464928 0.289084 0.072 Uiso calc U . R 1.0 . .
C C43 0.6788(2) 0.3801(2) 0.3328(2) 0.0453(7) Uani d U . . 1.0 . .
C C44 0.6134(3) 0.3564(2) 0.3955(3) 0.0589(8) Uani d U . . 1.0 . .
H H44 0.620517 0.30318 0.434029 0.071 Uiso calc U . R 1.0 . .
C C45 0.5384(3) 0.4108(2) 0.4010(3) 0.0664(9) Uani d U . . 1.0 . .
H H45 0.495095 0.394446 0.443109 0.08 Uiso calc U . R 1.0 . .
C C46 0.5277(3) 0.4898(2) 0.3436(3) 0.0672(10) Uani d U . . 1.0 . .
H H46 0.477411 0.527136 0.347421 0.081 Uiso calc U . R 1.0 . .
C C47 0.5910(3) 0.5132(2) 0.2811(3) 0.0674(9) Uani d U . . 1.0 . .
H H47 0.583101 0.566332 0.242569 0.081 Uiso calc U . R 1.0 . .
C C48 0.6669(3) 0.4587(2) 0.2744(2) 0.0556(8) Uani d U . . 1.0 . .
H H48 0.709126 0.474739 0.231323 0.067 Uiso calc U . R 1.0 . .
C C49 0.7125(2) 0.1787(2) 0.3190(2) 0.0442(7) Uani d U . . 1.0 . .
C C50 0.7607(3) 0.1093(2) 0.3718(2) 0.0590(8) Uani d U . . 1.0 . .
H H50 0.827182 0.128485 0.414579 0.071 Uiso calc U . R 1.0 . .
C C51 0.7082(3) 0.0103(3) 0.3600(3) 0.0712(10) Uani d U . . 1.0 . .
H H51 0.740292 -0.036713 0.39503 0.085 Uiso calc U . R 1.0 . .
C C52 0.6099(3) -0.0190(2) 0.2974(3) 0.0640(9) Uani d U . . 1.0 . .
H H52 0.575896 -0.085342 0.290119 0.077 Uiso calc U . R 1.0 . .
C C53 0.5626(3) 0.0489(2) 0.2465(3) 0.0612(9) Uani d U . . 1.0 . .
H H53 0.495956 0.029065 0.20421 0.073 Uiso calc U . R 1.0 . .
C C54 0.6127(3) 0.1478(2) 0.2567(2) 0.0551(8) Uani d U . . 1.0 . .
H H54 0.579185 0.19397 0.221671 0.066 Uiso calc U . R 1.0 . .
N N3 0.7941(5) 0.0067(5) 1.1072(4) 0.164(2) Uani d U . . 1.0 . .
N N4 0.7540(3) 0.6336(3) 0.1190(3) 0.1025(12) Uani d U . . 1.0 . .
C C55 0.7897(5) 0.0360(4) 0.9295(4) 0.1257(19) Uani d U . . 1.0 . .
H H55A 0.751449 -0.022723 0.889178 0.189 Uiso calc U . R 1.0 . .
H H55B 0.860246 0.052182 0.921121 0.189 Uiso calc U . R 1.0 . .
H H55C 0.754721 0.090106 0.911222 0.189 Uiso calc U . R 1.0 . .
C C56 0.7938(4) 0.0192(4) 1.0278(5) 0.1065(16) Uani d U . . 1.0 . .
C C57 0.7013(3) 0.7766(3) 0.2018(3) 0.0777(11) Uani d U . . 1.0 . .
H H57A 0.703377 0.83261 0.162662 0.117 Uiso calc U . R 1.0 . .
H H57B 0.749484 0.795173 0.264596 0.117 Uiso calc U . R 1.0 . .
H H57C 0.631019 0.754952 0.2094 0.117 Uiso calc U . R 1.0 . .
C C58 0.7315(3) 0.6971(3) 0.1548(3) 0.0680(10) Uani d U . . 1.0 . .

loop_
_atom_site_aniso_label
_atom_site_aniso_U_11
_atom_site_aniso_U_22
_atom_site_aniso_U_33
_atom_site_aniso_U_12
_atom_site_aniso_U_13
_atom_site_aniso_U_23
P1 0.0495(5) 0.0402(4) 0.0418(4) 0.0106(3) 0.0153(4) 0.0015(3)
Al1 0.0792(7) 0.0499(5) 0.0415(5) 0.0267(5) 0.0200(5) 0.0011(4)
O1 0.067(4) 0.046(4) 0.040(3) 0.015(3) 0.022(3) 0.001(3)
O2 0.068(3) 0.057(3) 0.049(4) 0.019(2) 0.030(2) 0.009(3)
N1 0.047(2) 0.030(2) 0.037(2) 0.013(2) 0.0151(19) -0.0026(19)
C1 0.057(3) 0.042(4) 0.042(3) 0.018(3) 0.010(3) 0.005(3)
C2 0.062(4) 0.046(3) 0.048(3) 0.010(4) 0.017(4) 0.008(3)
C3 0.064(4) 0.049(4) 0.050(3) 0.012(4) 0.021(3) 0.012(4)
C4 0.053(4) 0.054(4) 0.043(4) 0.016(3) 0.018(3) 0.016(3)
C5 0.048(4) 0.054(3) 0.043(4) 0.019(3) 0.010(3) 0.004(3)
C6 0.043(3) 0.043(4) 0.039(3) 0.014(3) 0.016(2) 0.006(3)
C7 0.050(3) 0.051(3) 0.058(4) 0.019(3) 0.026(3) 0.019(3)
C8 0.058(5) 0.059(3) 0.067(3) 0.019(3) 0.021(4) 0.019(3)
C9 0.057(4) 0.055(4) 0.068(4) 0.016(3) 0.025(4) 0.020(4)
C10 0.055(4) 0.059(4) 0.067(4) 0.024(3) 0.029(3) 0.017(3)
C11 0.052(4) 0.065(5) 0.073(3) 0.026(4) 0.026(3) 0.025(4)
C12 0.047(3) 0.050(4) 0.056(3) 0.018(3) 0.022(3) 0.013(3)
C13 0.047(3) 0.038(3) 0.040(3) 0.012(2) 0.013(2) -0.004(2)
C14 0.051(6) 0.067(6) 0.073(5) 0.011(5) 0.031(5) 0.009(5)
C15 0.070(6) 0.053(5) 0.102(7) 0.007(4) 0.044(5) 0.012(4)
O1' 0.071(4) 0.052(3) 0.054(4) 0.014(3) 0.030(3) 0.011(3)
O2' 0.070(4) 0.053(4) 0.040(3) 0.022(3) 0.017(3) 0.002(3)
N1' 0.054(3) 0.052(3) 0.059(3) 0.016(3) 0.015(3) 0.009(3)
C1' 0.056(3) 0.056(3) 0.056(4) 0.022(3) 0.023(3) 0.015(3)
C2' 0.053(4) 0.058(4) 0.065(4) 0.020(4) 0.029(4) 0.017(3)
C3' 0.055(4) 0.054(4) 0.065(4) 0.021(3) 0.029(4) 0.020(4)
C4' 0.048(4) 0.055(4) 0.071(4) 0.019(3) 0.031(4) 0.026(4)
C5' 0.045(4) 0.047(4) 0.069(4) 0.020(3) 0.026(3) 0.024(4)
C6' 0.046(3) 0.047(4) 0.059(4) 0.019(3) 0.023(3) 0.015(3)
C7' 0.056(3) 0.047(4) 0.033(3) 0.017(4) 0.020(3) 0.010(3)
C8' 0.059(5) 0.049(4) 0.045(3) 0.016(4) 0.017(4) 0.005(3)
C9' 0.060(4) 0.049(5) 0.045(3) 0.011(4) 0.024(3) 0.011(4)
C10' 0.052(4) 0.048(4) 0.044(4) 0.012(4) 0.024(3) 0.010(4)
C11' 0.045(4) 0.047(3) 0.035(4) 0.011(3) 0.017(3) 0.012(3)
C12' 0.047(3) 0.043(4) 0.040(4) 0.016(3) 0.012(3) 0.008(3)
C13' 0.052(3) 0.053(4) 0.053(4) 0.015(3) 0.009(3) 0.012(3)
C14' 0.068(7) 0.073(7) 0.074(6) 0.005(5) 0.033(5) 0.013(5)
C15' 0.064(8) 0.076(8) 0.066(5) 0.019(6) 0.041(6) 0.005(6)
O3 0.060(4) 0.075(4) 0.064(4) 0.026(3) 0.010(3) 0.011(3)
O4 0.067(4) 0.051(4) 0.036(3) 0.028(3) 0.012(3) 0.000(2)
N2 0.050(3) 0.042(2) 0.034(2) 0.015(2) 0.015(2) 0.000(2)
C16 0.049(4) 0.067(4) 0.048(4) 0.020(3) 0.014(3) 0.016(3)
C17 0.047(4) 0.081(4) 0.063(3) 0.022(4) 0.010(4) 0.015(3)
C18 0.046(4) 0.088(4) 0.068(5) 0.030(3) 0.014(4) 0.004(4)
C19 0.054(4) 0.092(4) 0.067(4) 0.023(4) 0.016(4) -0.002(4)
C20 0.053(4) 0.080(5) 0.060(3) 0.019(3) 0.009(3) 0.010(4)
C21 0.048(3) 0.065(4) 0.049(4) 0.021(3) 0.016(3) 0.017(3)
C22 0.051(4) 0.044(4) 0.041(3) 0.015(3) 0.016(3) 0.012(3)
C23 0.053(4) 0.054(4) 0.051(4) 0.018(4) 0.013(3) 0.008(3)
C24 0.052(3) 0.054(5) 0.051(4) 0.022(3) 0.012(3) 0.004(3)
C25 0.054(4) 0.056(4) 0.050(3) 0.011(3) 0.016(3) 0.009(3)
C26 0.053(4) 0.049(3) 0.039(4) 0.010(3) 0.011(3) 0.006(3)
C27 0.050(3) 0.042(3) 0.034(4) 0.015(3) 0.017(3) 0.006(3)
C28 0.056(3) 0.044(3) 0.031(3) 0.014(3) 0.012(3) -0.002(2)
C29 0.062(7) 0.128(9) 0.119(8) 0.026(7) 0.026(7) -0.038(7)
C30 0.085(8) 0.080(8) 0.056(5) 0.021(5) 0.017(5) -0.014(5)
O3' 0.063(4) 0.048(4) 0.041(3) 0.029(3) 0.021(3) -0.004(2)
O4' 0.055(4) 0.067(4) 0.049(4) 0.026(3) 0.004(3) -0.004(3)
N2' 0.055(3) 0.048(3) 0.044(3) 0.012(3) 0.012(3) 0.008(2)
C16' 0.055(4) 0.042(3) 0.040(3) 0.019(3) 0.015(3) 0.011(3)
C17' 0.053(4) 0.054(4) 0.050(4) 0.019(4) 0.008(4) 0.012(3)
C18' 0.051(3) 0.057(5) 0.052(4) 0.017(4) 0.005(3) 0.008(4)
C19' 0.051(4) 0.055(4) 0.049(3) 0.015(3) 0.010(3) 0.006(3)
C20' 0.052(4) 0.054(4) 0.044(5) 0.010(3) 0.013(3) 0.007(4)
C21' 0.049(3) 0.043(4) 0.034(4) 0.013(3) 0.011(3) 0.006(3)
C22' 0.049(4) 0.066(4) 0.053(4) 0.025(3) 0.018(3) 0.018(3)
C23' 0.049(5) 0.079(4) 0.060(4) 0.024(4) 0.017(4) 0.010(3)
C24' 0.049(4) 0.089(5) 0.059(5) 0.023(4) 0.010(4) 0.004(4)
C25' 0.054(4) 0.092(4) 0.063(4) 0.020(4) 0.015(4) -0.002(4)
C26' 0.057(4) 0.078(5) 0.061(4) 0.023(3) 0.016(4) 0.005(4)
C27' 0.050(3) 0.064(4) 0.049(4) 0.019(3) 0.012(3) 0.017(3)
C28' 0.053(3) 0.056(3) 0.045(3) 0.011(3) 0.012(3) 0.008(3)
C29' 0.074(8) 0.083(9) 0.057(5) 0.015(6) 0.015(5) -0.002(6)
C30' 0.078(9) 0.130(9) 0.110(8) 0.022(8) 0.013(7) -0.046(7)
C31 0.0539(18) 0.0500(17) 0.0450(17) 0.0074(14) 0.0170(14) 0.0029(14)
C32 0.063(2) 0.123(3) 0.054(2) 0.030(2) 0.0163(18) 0.003(2)
C33 0.066(2) 0.145(4) 0.068(3) 0.039(2) 0.003(2) 0.006(3)
C34 0.081(3) 0.089(3) 0.054(2) 0.011(2) -0.002(2) 0.009(2)
C35 0.086(3) 0.064(2) 0.0414(19) -0.0041(19) 0.0129(18) -0.0039(16)
C36 0.065(2) 0.0519(18) 0.0511(19) 0.0041(15) 0.0202(16) -0.0028(15)
C37 0.0442(16) 0.0461(16) 0.0445(16) 0.0116(13) 0.0120(13) 0.0025(13)
C38 0.0558(19) 0.0556(18) 0.0491(18) 0.0120(15) 0.0158(15) -0.0023(15)
C39 0.059(2) 0.080(2) 0.0425(18) 0.0205(17) 0.0147(15) -0.0022(16)
C40 0.061(2) 0.083(2) 0.051(2) 0.0252(18) 0.0256(16) 0.0196(18)
C41 0.066(2) 0.072(2) 0.063(2) 0.0026(18) 0.0269(18) 0.0111(18)
C42 0.067(2) 0.059(2) 0.0531(19) 0.0003(16) 0.0232(17) -0.0023(16)
C43 0.0501(17) 0.0358(15) 0.0527(17) 0.0071(12) 0.0197(14) 0.0011(13)
C44 0.065(2) 0.0483(18) 0.073(2) 0.0133(15) 0.0335(18) 0.0122(16)
C45 0.070(2) 0.056(2) 0.088(3) 0.0171(17) 0.043(2) 0.0060(18)
C46 0.062(2) 0.0515(19) 0.096(3) 0.0194(16) 0.029(2) -0.0045(19)
C47 0.074(2) 0.0476(19) 0.089(3) 0.0210(17) 0.030(2) 0.0129(18)
C48 0.063(2) 0.0448(17) 0.067(2) 0.0157(15) 0.0281(17) 0.0104(15)
C49 0.0547(17) 0.0396(15) 0.0437(16) 0.0149(13) 0.0182(14) 0.0039(13)
C50 0.075(2) 0.0509(18) 0.056(2) 0.0223(16) 0.0167(17) 0.0068(15)
C51 0.110(3) 0.0464(19) 0.067(2) 0.031(2) 0.029(2) 0.0146(17)
C52 0.097(3) 0.0379(17) 0.064(2) 0.0063(17) 0.039(2) -0.0010(16)
C53 0.069(2) 0.0464(18) 0.066(2) 0.0020(16) 0.0218(18) -0.0078(16)
C54 0.064(2) 0.0424(17) 0.058(2) 0.0136(15) 0.0122(16) 0.0012(15)
N3 0.193(5) 0.163(5) 0.129(5) 0.030(4) 0.027(4) 0.059(4)
N4 0.128(3) 0.104(3) 0.091(3) 0.045(3) 0.041(3) 0.011(2)
C55 0.182(6) 0.105(4) 0.105(4) 0.050(4) 0.046(4) 0.025(3)
C56 0.122(4) 0.083(3) 0.108(4) 0.021(3) 0.014(3) 0.033(3)
C57 0.081(3) 0.076(3) 0.081(3) 0.020(2) 0.025(2) 0.009(2)
C58 0.072(2) 0.077(3) 0.059(2) 0.022(2) 0.0190(19) 0.013(2)

loop_
_atom_type_symbol
_atom_type_description
_atom_type_scat_dispersion_real
_atom_type_scat_dispersion_imag
_atom_type_scat_source
C C 0.0033 0.0016 'International Tables Vol C Tables 4.2.6.8 and 6.1.1.4'
H H 0.0000 0.0000 'International Tables Vol C Tables 4.2.6.8 and 6.1.1.4'
Al Al 0.0645 0.0514 'International Tables Vol C Tables 4.2.6.8 and 6.1.1.4'
N N 0.0061 0.0033 'International Tables Vol C Tables 4.2.6.8 and 6.1.1.4'
O O 0.0106 0.0060 'International Tables Vol C Tables 4.2.6.8 and 6.1.1.4'
P P 0.1023 0.0942 'International Tables Vol C Tables 4.2.6.8 and 6.1.1.4'

loop_
_geom_angle_atom_site_label_1
_geom_angle_atom_site_label_2
_geom_angle_atom_site_label_3
_geom_angle_site_symmetry_1
_geom_angle_site_symmetry_3
_geom_angle
_geom_angle_publ_flag
C37 P1 C31 . . 109.59(15) ?
C37 P1 C43 . . 109.88(14) ?
C31 P1 C43 . . 111.04(15) ?
C37 P1 C49 . . 110.60(13) ?
C31 P1 C49 . . 107.97(14) ?
C43 P1 C49 . . 107.73(15) ?
O3' Al1 O2' . . 95.1(6) ?
O3 Al1 O2 . . 95.6(5) ?
O3 Al1 N1 . . 102.5(3) ?
O2 Al1 N1 . . 90.4(3) ?
O3 Al1 O1 . . 91.2(5) ?
O2 Al1 O1 . . 169.6(3) ?
N1 Al1 O1 . . 80.5(3) ?
O3 Al1 N2 . . 68.6(3) ?
O2 Al1 N2 . . 100.8(3) ?
N1 Al1 N2 . . 166.17(19) ?
O1 Al1 N2 . . 89.0(3) ?
O3' Al1 O1' . . 92.1(6) ?
O2' Al1 O1' . . 170.2(4) ?
O3 Al1 O4 . . 172.5(3) ?
O2 Al1 O4 . . 87.8(5) ?
N1 Al1 O4 . . 84.2(3) ?
O1 Al1 O4 . . 86.3(5) ?
N2 Al1 O4 . . 104.2(3) ?
O3' Al1 O4' . . 172.8(3) ?
O2' Al1 O4' . . 86.1(5) ?
O1' Al1 O4' . . 87.6(5) ?
O3' Al1 N1' . . 104.5(3) ?
O2' Al1 N1' . . 93.7(3) ?
O1' Al1 N1' . . 77.9(3) ?
O4' Al1 N1' . . 82.4(3) ?
O3' Al1 N2' . . 66.2(3) ?
O2' Al1 N2' . . 101.3(3) ?
O1' Al1 N2' . . 87.7(3) ?
O4' Al1 N2' . . 106.6(3) ?
N1' Al1 N2' . . 162.8(2) ?
C1 O1 Al1 . . 114.1(6) ?
C7 O2 Al1 . . 129.1(6) ?
C13 N1 C6 . . 121.7(5) ?
C13 N1 Al1 . . 124.1(4) ?
C6 N1 Al1 . . 113.3(4) ?
O1 C1 C2 . . 127.2(10) ?
O1 C1 C6 . . 117.6(9) ?
C2 C1 C6 . . 115.0(13) ?
C3 C2 C1 . . 128.5(17) ?
C3 C2 H2 . . 115.7 ?
C1 C2 H2 . . 115.7 ?
C2 C3 C4 . . 125.9(18) ?
C2 C3 H3 . . 117.0 ?
C4 C3 H3 . . 117.0 ?
C5 C4 C3 . . 116.9(15) ?
C5 C4 C14 . . 102.3(10) ?
C3 C4 C14 . . 140.8(13) ?
C4 C5 C6 . . 116.0(11) ?
C4 C5 H5A . . 108.3 ?
C6 C5 H5A . . 108.3 ?
C4 C5 H5AB . . 108.3 ?
C6 C5 H5AB . . 108.3 ?
H5A C5 H5AB . . 107.4 ?
C1 C6 N1 . . 112.3(8) ?
C1 C6 C5 . . 117.0(9) ?
N1 C6 C5 . . 130.6(8) ?
O2 C7 C12 . . 124.1(9) ?
O2 C7 C8 . . 117.3(10) ?
C12 C7 C8 . . 118.4(12) ?
C7 C8 C9 . . 112.8(15) ?
C7 C8 H8 . . 123.6 ?
C9 C8 H8 . . 123.6 ?
C10 C9 C8 . . 117.7(16) ?
C10 C9 H9 . . 121.1 ?
C8 C9 H9 . . 121.1 ?
C9 C10 C11 . . 117.2(15) ?
C9 C10 C15 . . 102.7(12) ?
C11 C10 C15 . . 139.7(12) ?
C12 C11 C10 . . 128.4(15) ?
C12 C11 H11 . . 115.8 ?
C10 C11 H11 . . 115.8 ?
C11 C12 C13 . . 113.5(10) ?
C11 C12 C7 . . 124.6(12) ?
C13 C12 C7 . . 121.8(8) ?
N1 C13 C12 . . 121.9(6) ?
N1 C13 H13 . . 119.0 ?
C12 C13 H13 . . 119.0 ?
C4 C14 H14A . . 120.0 ?
C4 C14 H14B . . 120.0 ?
H14A C14 H14B . . 120.0 ?
C10 C15 H15A . . 109.5 ?
C10 C15 H15B . . 109.5 ?
H15A C15 H15B . . 109.5 ?
C10 C15 H15C . . 109.5 ?
H15A C15 H15C . . 109.5 ?
H15B C15 H15C . . 109.5 ?
C1' O1' Al1 . . 117.0(6) ?
C7' O2' Al1 . . 122.8(7) ?
C13' N1' C6' . . 127.0(8) ?
C13' N1' Al1 . . 118.1(6) ?
C6' N1' Al1 . . 114.0(5) ?
O1' C1' C2' . . 127.8(11) ?
O1' C1' C6' . . 118.4(10) ?
C2' C1' C6' . . 113.8(14) ?
C3' C2' C1' . . 129.9(19) ?
C3' C2' H2' . . 115.0 ?
C1' C2' H2' . . 115.0 ?
C2' C3' C4' . . 125.4(19) ?
C2' C3' H3' . . 117.3 ?
C4' C3' H3' . . 117.3 ?
C5' C4' C3' . . 115.4(16) ?
C5' C4' C14' . . 102.3(11) ?
C3' C4' C14' . . 141.6(14) ?
C4' C5' C6' . . 116.9(12) ?
C4' C5' H5'A . . 108.1 ?
C6' C5' H5'A . . 108.1 ?
C4' C5' H5'B . . 108.1 ?
C6' C5' H5'B . . 108.1 ?
H5'A C5' H5'B . . 107.3 ?
C1' C6' N1' . . 110.8(8) ?
C1' C6' C5' . . 116.7(10) ?
N1' C6' C5' . . 132.5(9) ?
O2' C7' C12' . . 122.8(9) ?
O2' C7' C8' . . 116.8(11) ?
C12' C7' C8' . . 120.0(13) ?
C7' C8' C9' . . 111.3(16) ?
C7' C8' H8' . . 124.3 ?
C9' C8' H8' . . 124.3 ?
C10' C9' C8' . . 117.2(17) ?
C10' C9' H9' . . 121.4 ?
C8' C9' H9' . . 121.4 ?
C9' C10' C11' . . 118.3(16) ?
C9' C10' C15' . . 101.8(12) ?
C11' C10' C15' . . 139.7(13) ?
C12' C11' C10' . . 128.3(15) ?
C12' C11' H11' . . 115.8 ?
C10' C11' H11' . . 115.8 ?
C11' C12' C13' . . 113.5(11) ?
C11' C12' C7' . . 123.8(13) ?
C13' C12' C7' . . 122.6(10) ?
N1' C13' C12' . . 128.8(9) ?
N1' C13' H13' . . 115.6 ?
C12' C13' H13' . . 115.6 ?
C4' C14' H14C . . 120.0 ?
C4' C14' H14D . . 120.0 ?
H14C C14' H14D . . 120.0 ?
C10' C15' H15D . . 109.5 ?
C10' C15' H15E . . 109.5 ?
H15D C15' H15E . . 109.5 ?
C10' C15' H15F . . 109.5 ?
H15D C15' H15F . . 109.5 ?
H15E C15' H15F . . 109.5 ?
C16 O3 Al1 . . 146.7(8) ?
C22 O4 Al1 . . 104.9(6) ?
C28 N2 C21 . . 121.9(6) ?
C28 N2 Al1 . . 123.3(4) ?
C21 N2 Al1 . . 114.8(5) ?
O3 C16 C21 . . 97.7(8) ?
O3 C16 C17 . . 145.9(12) ?
C21 C16 C17 . . 116.3(13) ?
C16 C17 C18 . . 118.2(17) ?
C16 C17 H17 . . 120.9 ?
C18 C17 H17 . . 120.9 ?
C19 C18 C17 . . 133.(2) ?
C19 C18 H18 . . 113.5 ?
C17 C18 H18 . . 113.5 ?
C18 C19 C29 . . 136.9(18) ?
C18 C19 C20 . . 114.1(16) ?
C29 C19 C20 . . 108.6(10) ?
C21 C20 C19 . . 115.2(12) ?
C21 C20 H20 . . 122.4 ?
C19 C20 H20 . . 122.4 ?
C20 C21 C16 . . 123.1(11) ?
C20 C21 N2 . . 124.8(9) ?
C16 C21 N2 . . 112.0(8) ?
C23 C22 C27 . . 119.3(13) ?
C23 C22 O4 . . 100.9(10) ?
C27 C22 O4 . . 139.7(10) ?
C24 C23 C22 . . 122.6(18) ?
C24 C23 H23 . . 118.7 ?
C22 C23 H23 . . 118.7 ?
C23 C24 C25 . . 112.5(16) ?
C23 C24 H24 . . 123.8 ?
C25 C24 H24 . . 123.8 ?
C26 C25 C30 . . 134.9(15) ?
C26 C25 C24 . . 119.8(15) ?
C30 C25 C24 . . 104.2(12) ?
C25 C26 C27 . . 127.4(14) ?
C25 C26 H26 . . 116.3 ?
C27 C26 H26 . . 116.3 ?
C26 C27 C28 . . 119.3(9) ?
C26 C27 C22 . . 118.3(11) ?
C28 C27 C22 . . 122.4(8) ?
N2 C28 C27 . . 124.2(6) ?
N2 C28 H28 . . 117.9 ?
C27 C28 H28 . . 117.9 ?
C19 C29 H29A . . 109.5 ?
C19 C29 H29B . . 109.5 ?
H29A C29 H29B . . 109.5 ?
C19 C29 H29C . . 109.5 ?
H29A C29 H29C . . 109.5 ?
H29B C29 H29C . . 109.5 ?
C25 C30 H30A . . 109.5 ?
C25 C30 H30B . . 109.5 ?
H30A C30 H30B . . 109.5 ?
C25 C30 H30C . . 109.5 ?
H30A C30 H30C . . 109.5 ?
H30B C30 H30C . . 109.5 ?
C16' O3' Al1 . . 148.1(8) ?
C22' O4' Al1 . . 99.8(6) ?
C28' N2' C21' . . 125.1(7) ?
C28' N2' Al1 . . 120.8(5) ?
C21' N2' Al1 . . 114.0(5) ?
O3' C16' C21' . . 98.6(9) ?
O3' C16' C17' . . 145.9(13) ?
C21' C16' C17' . . 115.5(14) ?
C18' C17' C16' . . 119.1(19) ?
C18' C17' H17' . . 120.5 ?
C16' C17' H17' . . 120.5 ?
C19' C18' C17' . . 133.(2) ?
C19' C18' H18' . . 113.7 ?
C17' C18' H18' . . 113.7 ?
C18' C19' C29' . . 137.4(18) ?
C18' C19' C20' . . 113.6(17) ?
C29' C19' C20' . . 108.5(11) ?
C21' C20' C19' . . 115.6(13) ?
C21' C20' H20' . . 122.2 ?
C19' C20' H20' . . 122.2 ?
C20' C21' C16' . . 122.9(12) ?
C20' C21' N2' . . 125.4(10) ?
C16' C21' N2' . . 111.6(8) ?
C23' C22' C27' . . 119.4(13) ?
C23' C22' O4' . . 98.6(10) ?
C27' C22' O4' . . 142.0(10) ?
C24' C23' C22' . . 123.1(19) ?
C24' C23' H23' . . 118.4 ?
C22' C23' H23' . . 118.4 ?
C23' C24' C25' . . 111.5(17) ?
C23' C24' H24' . . 124.2 ?
C25' C24' H24' . . 124.2 ?
C26' C25' C30' . . 135.6(16) ?
C26' C25' C24' . . 120.1(16) ?
C30' C25' C24' . . 104.1(12) ?
C25' C26' C27' . . 128.1(16) ?
C25' C26' H26' . . 116.0 ?
C27' C26' H26' . . 116.0 ?
C22' C27' C26' . . 117.7(12) ?
C22' C27' C28' . . 125.0(10) ?
C26' C27' C28' . . 117.2(9) ?
N2' C28' C27' . . 125.0(8) ?
N2' C28' H28' . . 117.5 ?
C27' C28' H28' . . 117.5 ?
C19' C29' H29D . . 109.5 ?
C19' C29' H29E . . 109.5 ?
H29D C29' H29E . . 109.5 ?
C19' C29' H29F . . 109.5 ?
H29D C29' H29F . . 109.5 ?
H29E C29' H29F . . 109.5 ?
C25' C30' H30D . . 109.5 ?
C25' C30' H30E . . 109.5 ?
H30D C30' H30E . . 109.5 ?
C25' C30' H30F . . 109.5 ?
H30D C30' H30F . . 109.5 ?
H30E C30' H30F . . 109.5 ?
C32 C31 C36 . . 118.9(3) ?
C32 C31 P1 . . 119.5(3) ?
C36 C31 P1 . . 121.3(3) ?
C31 C32 C33 . . 120.0(4) ?
C31 C32 H32 . . 120.0 ?
C33 C32 H32 . . 120.0 ?
C34 C33 C32 . . 120.8(4) ?
C34 C33 H33 . . 119.6 ?
C32 C33 H33 . . 119.6 ?
C35 C34 C33 . . 119.5(4) ?
C35 C34 H34 . . 120.2 ?
C33 C34 H34 . . 120.2 ?
C34 C35 C36 . . 120.7(3) ?
C34 C35 H35 . . 119.6 ?
C36 C35 H35 . . 119.6 ?
C31 C36 C35 . . 120.0(3) ?
C31 C36 H36 . . 120.0 ?
C35 C36 H36 . . 120.0 ?
C38 C37 C42 . . 119.2(3) ?
C38 C37 P1 . . 121.7(2) ?
C42 C37 P1 . . 118.9(2) ?
C39 C38 C37 . . 119.7(3) ?
C39 C38 H38 . . 120.1 ?
C37 C38 H38 . . 120.1 ?
C40 C39 C38 . . 120.2(3) ?
C40 C39 H39 . . 119.9 ?
C38 C39 H39 . . 119.9 ?
C41 C40 C39 . . 120.5(3) ?
C41 C40 H40 . . 119.7 ?
C39 C40 H40 . . 119.7 ?
C40 C41 C42 . . 120.0(3) ?
C40 C41 H41 . . 120.0 ?
C42 C41 H41 . . 120.0 ?
C41 C42 C37 . . 120.3(3) ?
C41 C42 H42 . . 119.8 ?
C37 C42 H42 . . 119.8 ?
C48 C43 C44 . . 119.4(3) ?
C48 C43 P1 . . 121.4(2) ?
C44 C43 P1 . . 119.2(2) ?
C45 C44 C43 . . 120.8(3) ?
C45 C44 H44 . . 119.6 ?
C43 C44 H44 . . 119.6 ?
C44 C45 C46 . . 119.6(3) ?
C44 C45 H45 . . 120.2 ?
C46 C45 H45 . . 120.2 ?
C47 C46 C45 . . 120.1(3) ?
C47 C46 H46 . . 120.0 ?
C45 C46 H46 . . 120.0 ?
C46 C47 C48 . . 121.0(3) ?
C46 C47 H47 . . 119.5 ?
C48 C47 H47 . . 119.5 ?
C47 C48 C43 . . 119.1(3) ?
C47 C48 H48 . . 120.4 ?
C43 C48 H48 . . 120.4 ?
C50 C49 C54 . . 119.0(3) ?
C50 C49 P1 . . 121.7(3) ?
C54 C49 P1 . . 119.2(2) ?
C49 C50 C51 . . 119.1(3) ?
C49 C50 H50 . . 120.5 ?
C51 C50 H50 . . 120.5 ?
C52 C51 C50 . . 121.0(3) ?
C52 C51 H51 . . 119.5 ?
C50 C51 H51 . . 119.5 ?
C53 C52 C51 . . 119.8(3) ?
C53 C52 H52 . . 120.1 ?
C51 C52 H52 . . 120.1 ?
C52 C53 C54 . . 120.5(4) ?
C52 C53 H53 . . 119.8 ?
C54 C53 H53 . . 119.8 ?
C53 C54 C49 . . 120.5(3) ?
C53 C54 H54 . . 119.7 ?
C49 C54 H54 . . 119.7 ?
C56 C55 H55A . . 109.5 ?
C56 C55 H55B . . 109.5 ?
H55A C55 H55B . . 109.5 ?
C56 C55 H55C . . 109.5 ?
H55A C55 H55C . . 109.5 ?
H55B C55 H55C . . 109.5 ?
N3 C56 C55 . . 177.7(7) ?
C58 C57 H57A . . 109.5 ?
C58 C57 H57B . . 109.5 ?
H57A C57 H57B . . 109.5 ?
C58 C57 H57C . . 109.5 ?
H57A C57 H57C . . 109.5 ?
H57B C57 H57C . . 109.5 ?
N4 C58 C57 . . 178.7(4) ?

loop_
_geom_bond_atom_site_label_1
_geom_bond_atom_site_label_2
_geom_bond_site_symmetry_2
_geom_bond_distance
_geom_bond_publ_flag
P1 C37 . 1.785(3) ?
P1 C31 . 1.792(3) ?
P1 C43 . 1.793(3) ?
P1 C49 . 1.801(3) ?
Al1 O3 . 1.719(9) ?
Al1 O3' . 1.750(10) ?
Al1 O2' . 1.770(11) ?
Al1 O2 . 1.770(10) ?
Al1 N1 . 1.984(5) ?
Al1 O1 . 1.992(9) ?
Al1 N2 . 1.997(5) ?
Al1 O1' . 2.000(10) ?
Al1 O4 . 2.002(9) ?
Al1 O4' . 2.029(9) ?
Al1 N1' . 2.068(7) ?
Al1 N2' . 2.095(7) ?
O1 C1 . 1.331(14) ?
O2 C7 . 1.327(13) ?
N1 C13 . 1.361(8) ?
N1 C6 . 1.430(11) ?
C1 C2 . 1.381(18) ?
C1 C6 . 1.406(11) ?
C2 C3 . 1.22(3) ?
C2 H2 . 0.93 ?
C3 C4 . 1.419(17) ?
C3 H3 . 0.93 ?
C4 C5 . 1.361(13) ?
C4 C14 . 1.45(2) ?
C5 C6 . 1.689(14) ?
C5 H5A . 0.97 ?
C5 H5AB . 0.97 ?
C7 C12 . 1.422(11) ?
C7 C8 . 1.434(19) ?
C8 C9 . 1.55(3) ?
C8 H8 . 0.93 ?
C9 C10 . 1.380(17) ?
C9 H9 . 0.93 ?
C10 C11 . 1.395(13) ?
C10 C15 . 1.65(2) ?
C11 C12 . 1.074(15) ?
C11 H11 . 0.93 ?
C12 C13 . 1.417(11) ?
C13 H13 . 0.93 ?
C14 H14A . 0.93 ?
C14 H14B . 0.93 ?
C15 H15A . 0.96 ?
C15 H15B . 0.96 ?
C15 H15C . 0.96 ?
O1' C1' . 1.329(15) ?
O2' C7' . 1.331(14) ?
N1' C13' . 1.187(10) ?
N1' C6' . 1.437(12) ?
C1' C2' . 1.38(2) ?
C1' C6' . 1.408(11) ?
C2' C3' . 1.22(3) ?
C2' H2' . 0.93 ?
C3' C4' . 1.422(18) ?
C3' H3' . 0.93 ?
C4' C5' . 1.369(14) ?
C4' C14' . 1.44(2) ?
C5' C6' . 1.704(15) ?
C5' H5'A . 0.97 ?
C5' H5'B . 0.97 ?
C7' C12' . 1.422(11) ?
C7' C8' . 1.43(2) ?
C8' C9' . 1.55(3) ?
C8' H8' . 0.93 ?
C9' C10' . 1.380(17) ?
C9' H9' . 0.93 ?
C10' C11' . 1.391(14) ?
C10' C15' . 1.66(2) ?
C11' C12' . 1.055(16) ?
C11' H11' . 0.93 ?
C12' C13' . 1.417(12) ?
C13' H13' . 0.93 ?
C14' H14C . 0.93 ?
C14' H14D . 0.93 ?
C15' H15D . 0.96 ?
C15' H15E . 0.96 ?
C15' H15F . 0.96 ?
O3 C16 . 1.254(18) ?
O4 C22 . 1.498(16) ?
N2 C28 . 1.339(9) ?
N2 C21 . 1.442(12) ?
C16 C21 . 1.394(12) ?
C16 C17 . 1.399(15) ?
C17 C18 . 1.42(2) ?
C17 H17 . 0.93 ?
C18 C19 . 1.10(2) ?
C18 H18 . 0.93 ?
C19 C29 . 1.59(3) ?
C19 C20 . 1.636(19) ?
C20 C21 . 1.384(13) ?
C20 H20 . 0.93 ?
C22 C23 . 1.401(16) ?
C22 C27 . 1.419(12) ?
C23 C24 . 1.36(2) ?
C23 H23 . 0.93 ?
C24 C25 . 1.68(2) ?
C24 H24 . 0.93 ?
C25 C26 . 1.124(19) ?
C25 C30 . 1.55(3) ?
C26 C27 . 1.406(12) ?
C26 H26 . 0.93 ?
C27 C28 . 1.418(12) ?
C28 H28 . 0.93 ?
C29 H29A . 0.96 ?
C29 H29B . 0.96 ?
C29 H29C . 0.96 ?
C30 H30A . 0.96 ?
C30 H30B . 0.96 ?
C30 H30C . 0.96 ?
O3' C16' . 1.243(18) ?
O4' C22' . 1.517(16) ?
N2' C28' . 1.233(10) ?
N2' C21' . 1.445(12) ?
C16' C21' . 1.400(12) ?
C16' C17' . 1.410(16) ?
C17' C18' . 1.41(2) ?
C17' H17' . 0.93 ?
C18' C19' . 1.10(2) ?
C18' H18' . 0.93 ?
C19' C29' . 1.59(3) ?
C19' C20' . 1.64(2) ?
C20' C21' . 1.385(13) ?
C20' H20' . 0.93 ?
C22' C23' . 1.406(16) ?
C22' C27' . 1.408(12) ?
C23' C24' . 1.36(2) ?
C23' H23' . 0.93 ?
C24' C25' . 1.68(2) ?
C24' H24' . 0.93 ?
C25' C26' . 1.11(2) ?
C25' C30' . 1.56(3) ?
C26' C27' . 1.409(13) ?
C26' H26' . 0.93 ?
C27' C28' . 1.422(12) ?
C28' H28' . 0.93 ?
C29' H29D . 0.96 ?
C29' H29E . 0.96 ?
C29' H29F . 0.96 ?
C30' H30D . 0.96 ?
C30' H30E . 0.96 ?
C30' H30F . 0.96 ?
C31 C32 . 1.378(5) ?
C31 C36 . 1.383(4) ?
C32 C33 . 1.379(5) ?
C32 H32 . 0.93 ?
C33 C34 . 1.366(6) ?
C33 H33 . 0.93 ?
C34 C35 . 1.356(5) ?
C34 H34 . 0.93 ?
C35 C36 . 1.384(5) ?
C35 H35 . 0.93 ?
C36 H36 . 0.93 ?
C37 C38 . 1.388(4) ?
C37 C42 . 1.394(4) ?
C38 C39 . 1.382(4) ?
C38 H38 . 0.93 ?
C39 C40 . 1.381(5) ?
C39 H39 . 0.93 ?
C40 C41 . 1.362(5) ?
C40 H40 . 0.93 ?
C41 C42 . 1.378(4) ?
C41 H41 . 0.93 ?
C42 H42 . 0.93 ?
C43 C48 . 1.387(4) ?
C43 C44 . 1.391(4) ?
C44 C45 . 1.373(4) ?
C44 H44 . 0.93 ?
C45 C46 . 1.381(5) ?
C45 H45 . 0.93 ?
C46 C47 . 1.368(5) ?
C46 H46 . 0.93 ?
C47 C48 . 1.387(4) ?
C47 H47 . 0.93 ?
C48 H48 . 0.93 ?
C49 C50 . 1.386(4) ?
C49 C54 . 1.388(4) ?
C50 C51 . 1.393(5) ?
C50 H50 . 0.93 ?
C51 C52 . 1.373(5) ?
C51 H51 . 0.93 ?
C52 C53 . 1.352(5) ?
C52 H52 . 0.93 ?
C53 C54 . 1.384(4) ?
C53 H53 . 0.93 ?
C54 H54 . 0.93 ?
N3 C56 . 1.142(7) ?
N4 C58 . 1.125(5) ?
C55 C56 . 1.409(7) ?
C55 H55A . 0.96 ?
C55 H55B . 0.96 ?
C55 H55C . 0.96 ?
C57 C58 . 1.439(6) ?
C57 H57A . 0.96 ?
C57 H57B . 0.96 ?
C57 H57C . 0.96 ?
